data_1502990
loop_
_publ_author_name
'Shackelford, Scott A.'
'Belletire, John L.'
'Boatz, Jerry A.'
'Schneider, Stefan'
'Wheaton, Amanda K.'
'Wight, Brett A.'
'Ammon, Herman L.'
'Peryshkov, Dmitry V.'
'Strauss, Steven H.'

_publ_section_title
;
 Bridged heterocyclium dicationic closo-icosahedral perfluoroborane,
 borane, and carborane salts via aqueous, open-air benchtop synthesis.
;
_journal_issue 12
_journal_name_full 'Organic letters'
_journal_page_first 2714
_journal_page_last 2717
_journal_paper_doi 10.1021/ol100752y
_journal_volume 12
_journal_year 2010
_chemical_formula_sum 'C8 H12 B12 F12 N8'
_chemical_formula_weight 577.98
_chemical_name_systematic
; 
 ? 
;
_space_group_IT_number 61
_symmetry_cell_setting orthorhombic
_symmetry_space_group_name_Hall '-P 2ac 2ab'
_symmetry_space_group_name_H-M 'P b c a'
_atom_sites_solution_hydrogens geom
_atom_sites_solution_primary direct
_atom_sites_solution_secondary difmap
_audit_creation_method SHELXL-97
_cell_angle_alpha 90.00
_cell_angle_beta 90.00
_cell_angle_gamma 90.00
_cell_formula_units_Z 8
_cell_length_a 17.0660(13)
_cell_length_b 14.6477(12)
_cell_length_c 17.8123(12)
_cell_measurement_temperature 296(2)
_cell_volume 4452.7(6)
_computing_structure_refinement 'SHELXL-97 (Sheldrick, 2008)'
_computing_structure_solution 'SHELXS-97 (Sheldrick, 2008)'
_diffrn_ambient_temperature 296(2)
_diffrn_measured_fraction_theta_full 0.965
_diffrn_measured_fraction_theta_max 0.965
_diffrn_radiation_monochromator graphite
_diffrn_radiation_source 'fine-focus sealed tube'
_diffrn_radiation_type CuK\a
_diffrn_radiation_wavelength 1.54178
_diffrn_reflns_av_R_equivalents 0.0241
_diffrn_reflns_av_sigmaI/netI 0.0210
_diffrn_reflns_limit_h_max 16
_diffrn_reflns_limit_h_min -20
_diffrn_reflns_limit_k_max 14
_diffrn_reflns_limit_k_min -16
_diffrn_reflns_limit_l_max 20
_diffrn_reflns_limit_l_min -13
_diffrn_reflns_number 15709
_diffrn_reflns_theta_full 65.21
_diffrn_reflns_theta_max 65.21
_diffrn_reflns_theta_min 4.69
_exptl_absorpt_coefficient_mu 1.542
_exptl_absorpt_correction_T_max 0.753
_exptl_absorpt_correction_T_min 0.643
_exptl_absorpt_correction_type multi-scan
_exptl_crystal_colour colourless
_exptl_crystal_density_diffrn 1.724
_exptl_crystal_density_method 'not measured'
_exptl_crystal_description plate
_exptl_crystal_F_000 2272
_exptl_crystal_size_max 0.2
_exptl_crystal_size_mid 0.1
_exptl_crystal_size_min 0.1
_refine_diff_density_max 0.356
_refine_diff_density_min -0.365
_refine_diff_density_rms 0.063
_refine_ls_extinction_method none
_refine_ls_goodness_of_fit_ref 1.048
_refine_ls_hydrogen_treatment mixed
_refine_ls_matrix_type full
_refine_ls_number_parameters 377
_refine_ls_number_reflns 3670
_refine_ls_number_restraints 0
_refine_ls_restrained_S_all 1.048
_refine_ls_R_factor_all 0.0630
_refine_ls_R_factor_gt 0.0468
_refine_ls_shift/su_max 0.000
_refine_ls_shift/su_mean 0.000
_refine_ls_structure_factor_coef Fsqd
_refine_ls_weighting_details 'calc w=1/[\s^2^(Fo^2^)+(0.0931P)^2^+0.7257P] where P=(Fo^2^+2Fc^2^)/3'
_refine_ls_weighting_scheme calc
_refine_ls_wR_factor_gt 0.1313
_refine_ls_wR_factor_ref 0.1444
_reflns_number_gt 2768
_reflns_number_total 3670
_reflns_threshold_expression >2sigma(I)
_cod_data_source_file ol100752y_si_002.cif
_cod_data_source_block 1AT2BYBF
_cod_original_sg_symbol_H-M Pbca
_cod_database_code 1502990

loop_
_symmetry_equiv_pos_as_xyz
'x, y, z'
'-x+1/2, -y, z+1/2'
'-x, y+1/2, -z+1/2'
'x+1/2, -y+1/2, -z'
'-x, -y, -z'
'x-1/2, y, -z-1/2'
'x, -y-1/2, z-1/2'
'-x-1/2, y-1/2, z'

loop_
_atom_site_label
_atom_site_type_symbol
_atom_site_fract_x
_atom_site_fract_y
_atom_site_fract_z
_atom_site_U_iso_or_equiv
_atom_site_adp_type
_atom_site_occupancy
_atom_site_symmetry_multiplicity
_atom_site_calc_flag
_atom_site_refinement_flags
B4 B 0.22051(16) 0.38158(18) 0.40057(16) 0.0379(6) Uani 1 1 d .
B3 B 0.29243(17) 0.3921(2) 0.47391(16) 0.0428(7) Uani 1 1 d .
B6 B 0.18484(17) 0.5461(2) 0.48573(17) 0.0439(7) Uani 1 1 d .
B1 B 0.19283(17) 0.4235(2) 0.49133(17) 0.0434(7) Uani 1 1 d .
B2 B 0.26971(19) 0.4945(2) 0.52586(18) 0.0469(7) Uani 1 1 d .
B5 B 0.15464(15) 0.47681(19) 0.40808(17) 0.0386(6) Uani 1 1 d .
F4 F 0.19363(10) 0.30057(10) 0.37099(9) 0.0578(4) Uani 1 1 d .
F1 F 0.14555(10) 0.37513(11) 0.54049(10) 0.0664(5) Uani 1 1 d .
F5 F 0.07673(8) 0.46902(11) 0.38864(10) 0.0591(5) Uani 1 1 d .
F3 F 0.32850(10) 0.31956(10) 0.50903(10) 0.0642(5) Uani 1 1 d .
F6 F 0.13040(10) 0.59194(12) 0.52858(10) 0.0695(5) Uani 1 1 d .
F2 F 0.28462(13) 0.50329(13) 0.60180(10) 0.0763(6) Uani 1 1 d .
B11 B 0.20903(16) 0.58088(19) 0.39212(17) 0.0402(7) Uani 1 1 d .
B10 B 0.23066(16) 0.47844(18) 0.34018(16) 0.0356(6) Uani 1 1 d .
B7 B 0.30867(15) 0.5495(2) 0.37475(18) 0.0412(7) Uani 1 1 d .
B12 B 0.28030(18) 0.59154(19) 0.46571(18) 0.0439(7) Uani 1 1 d .
B8 B 0.34636(17) 0.4961(2) 0.45736(18) 0.0450(7) Uani 1 1 d .
B9 B 0.31599(16) 0.42617(19) 0.37980(17) 0.0402(6) Uani 1 1 d .
F7 F 0.35415(9) 0.59916(11) 0.32516(10) 0.0608(5) Uani 1 1 d .
F10 F 0.21654(9) 0.47157(10) 0.26359(8) 0.0505(4) Uani 1 1 d .
F11 F 0.17385(9) 0.65373(10) 0.35637(9) 0.0554(4) Uani 1 1 d .
F9 F 0.36800(9) 0.37864(11) 0.33561(9) 0.0609(5) Uani 1 1 d .
F12 F 0.30711(11) 0.67215(10) 0.49532(10) 0.0682(5) Uani 1 1 d .
F8 F 0.42369(9) 0.50412(12) 0.47868(11) 0.0696(5) Uani 1 1 d .
N3 N 0.21818(12) 0.72766(14) 0.18912(12) 0.0432(5) Uani 1 1 d .
N5 N 0.02926(11) 0.31044(13) 0.16813(12) 0.0403(5) Uani 1 1 d .
N1 N 0.10125(12) 0.68845(13) 0.16871(11) 0.0385(5) Uani 1 1 d .
N7 N 0.00911(12) 0.24330(14) 0.06455(12) 0.0453(5) Uani 1 1 d .
N6 N 0.01628(13) 0.22120(14) 0.18620(13) 0.0491(6) Uani 1 1 d .
N2 N 0.10305(13) 0.78062(14) 0.15807(14) 0.0510(6) Uani 1 1 d .
N4 N 0.29894(16) 0.7279(2) 0.2040(2) 0.0705(8) Uani 1 1 d .
N8 N 0.0018(2) 0.2298(2) -0.01357(17) 0.0686(8) Uani 1 1 d .
C1 C 0.16950(15) 0.65653(16) 0.18748(14) 0.0403(6) Uani 1 1 d .
H1 H 0.1819 0.5960 0.1977 0.048 Uiso 1 1 calc R
C6 C 0.03395(15) 0.54472(18) 0.18093(15) 0.0425(6) Uani 1 1 d .
C2 C 0.17528(17) 0.80226(18) 0.17120(16) 0.0501(7) Uani 1 1 d .
H2 H 0.1951 0.8613 0.1687 0.060 Uiso 1 1 calc R
C3 C 0.00382(15) 0.18212(19) 0.12172(17) 0.0503(7) Uani 1 1 d .
H3 H -0.0073 0.1204 0.1155 0.060 Uiso 1 1 calc R
C4 C 0.02504(14) 0.32436(17) 0.09550(16) 0.0442(6) Uani 1 1 d .
H4 H 0.0318 0.3796 0.0705 0.053 Uiso 1 1 calc R
C7 C 0.03867(15) 0.46891(17) 0.20328(16) 0.0451(6) Uani 1 1 d .
C8 C 0.04448(17) 0.37502(17) 0.22939(16) 0.0498(7) Uani 1 1 d .
H8A H 0.0069 0.3650 0.2694 0.060 Uiso 1 1 calc R
H8B H 0.0965 0.3644 0.2495 0.060 Uiso 1 1 calc R
C5 C 0.02855(15) 0.63742(17) 0.15236(16) 0.0473(6) Uani 1 1 d .
H5A H -0.0156 0.6682 0.1755 0.057 Uiso 1 1 calc R
H5B H 0.0199 0.6359 0.0986 0.057 Uiso 1 1 calc R
H5 H 0.318(3) 0.679(3) 0.180(2) 0.113(18) Uiso 1 1 d .
H7 H 0.035(2) 0.191(3) -0.027(2) 0.095(15) Uiso 1 1 d .
H8 H -0.045(3) 0.202(3) -0.016(3) 0.122(18) Uiso 1 1 d .
H6 H 0.296(3) 0.715(3) 0.255(3) 0.112(17) Uiso 1 1 d .

loop_
_atom_site_aniso_label
_atom_site_aniso_U_11
_atom_site_aniso_U_22
_atom_site_aniso_U_33
_atom_site_aniso_U_23
_atom_site_aniso_U_13
_atom_site_aniso_U_12
B4 0.0377(14) 0.0380(14) 0.0381(15) 0.0014(12) -0.0027(12) 0.0013(11)
B3 0.0481(16) 0.0427(15) 0.0374(16) 0.0018(12) -0.0093(13) 0.0052(12)
B6 0.0463(16) 0.0471(16) 0.0384(16) -0.0051(13) 0.0029(13) 0.0059(13)
B1 0.0479(17) 0.0446(16) 0.0377(16) 0.0023(13) 0.0046(13) -0.0025(12)
B2 0.0595(19) 0.0456(16) 0.0356(17) -0.0009(13) -0.0092(14) 0.0003(13)
B5 0.0334(14) 0.0416(15) 0.0408(16) -0.0003(12) -0.0005(12) 0.0019(11)
F4 0.0728(11) 0.0400(8) 0.0606(10) -0.0050(7) -0.0115(8) -0.0069(7)
F1 0.0761(11) 0.0651(10) 0.0580(11) 0.0112(8) 0.0228(9) -0.0105(8)
F5 0.0327(8) 0.0701(11) 0.0745(12) -0.0038(9) -0.0055(7) -0.0017(7)
F3 0.0798(11) 0.0515(9) 0.0613(11) 0.0107(8) -0.0219(9) 0.0150(8)
F6 0.0750(11) 0.0722(11) 0.0613(11) -0.0135(9) 0.0197(9) 0.0197(9)
F2 0.1195(16) 0.0732(11) 0.0363(10) -0.0049(8) -0.0227(10) 0.0090(10)
B11 0.0370(14) 0.0383(15) 0.0454(17) 0.0003(12) -0.0013(13) 0.0024(11)
B10 0.0348(14) 0.0395(14) 0.0326(14) 0.0008(12) -0.0052(12) 0.0027(11)
B7 0.0315(14) 0.0468(16) 0.0453(17) 0.0046(13) -0.0028(12) -0.0038(11)
B12 0.0492(17) 0.0376(15) 0.0449(18) -0.0013(13) -0.0099(14) -0.0023(12)
B8 0.0373(15) 0.0495(16) 0.0480(18) 0.0011(14) -0.0145(14) -0.0005(12)
B9 0.0350(14) 0.0443(16) 0.0414(16) -0.0010(13) -0.0021(12) 0.0064(11)
F7 0.0469(9) 0.0646(10) 0.0709(12) 0.0162(8) 0.0097(8) -0.0092(7)
F10 0.0597(9) 0.0574(9) 0.0342(8) 0.0004(6) -0.0092(7) 0.0062(7)
F11 0.0603(10) 0.0429(8) 0.0631(11) 0.0082(7) -0.0119(8) 0.0109(7)
F9 0.0471(9) 0.0693(11) 0.0662(11) -0.0049(8) 0.0089(8) 0.0173(7)
F12 0.0862(12) 0.0456(9) 0.0728(12) -0.0094(8) -0.0220(10) -0.0109(8)
F8 0.0413(9) 0.0843(12) 0.0831(14) -0.0028(10) -0.0256(9) -0.0013(7)
N3 0.0413(12) 0.0438(12) 0.0446(13) 0.0030(9) -0.0033(9) -0.0048(9)
N5 0.0339(11) 0.0379(11) 0.0489(14) 0.0032(9) -0.0024(9) -0.0021(8)
N1 0.0441(12) 0.0331(10) 0.0384(12) 0.0006(8) -0.0015(9) -0.0023(8)
N7 0.0432(12) 0.0445(12) 0.0482(13) -0.0011(10) -0.0079(10) 0.0013(9)
N6 0.0540(14) 0.0370(12) 0.0562(15) 0.0045(10) 0.0005(11) -0.0050(9)
N2 0.0532(14) 0.0337(11) 0.0662(15) 0.0050(10) -0.0040(12) -0.0015(9)
N4 0.0472(15) 0.0662(19) 0.098(3) 0.0101(18) -0.0181(16) -0.0103(13)
N8 0.087(2) 0.0636(18) 0.0548(17) -0.0029(13) -0.0164(16) 0.0062(17)
C1 0.0472(15) 0.0337(12) 0.0398(14) 0.0015(10) -0.0041(11) -0.0028(11)
C6 0.0389(14) 0.0439(15) 0.0446(15) -0.0047(12) -0.0024(11) -0.0081(11)
C2 0.0556(17) 0.0369(14) 0.0579(18) 0.0024(12) -0.0052(13) -0.0075(12)
C3 0.0473(15) 0.0416(15) 0.0620(19) 0.0007(13) -0.0019(13) -0.0043(11)
C4 0.0407(14) 0.0404(14) 0.0515(17) 0.0046(12) -0.0030(12) 0.0005(10)
C7 0.0422(14) 0.0406(15) 0.0525(17) -0.0011(12) -0.0013(12) -0.0066(11)
C8 0.0562(16) 0.0416(14) 0.0515(17) 0.0004(12) -0.0080(13) -0.0047(11)
C5 0.0474(15) 0.0419(14) 0.0525(16) 0.0030(12) -0.0108(12) -0.0071(11)

loop_
_atom_type_symbol
_atom_type_description
_atom_type_scat_dispersion_real
_atom_type_scat_dispersion_imag
_atom_type_scat_source
C C 0.0181 0.0091 'International Tables Vol C Tables 4.2.6.8 and 6.1.1.4'
H H 0.0000 0.0000 'International Tables Vol C Tables 4.2.6.8 and 6.1.1.4'
B B 0.0090 0.0039 'International Tables Vol C Tables 4.2.6.8 and 6.1.1.4'
N N 0.0311 0.0180 'International Tables Vol C Tables 4.2.6.8 and 6.1.1.4'
F F 0.0727 0.0534 'International Tables Vol C Tables 4.2.6.8 and 6.1.1.4'

loop_
_geom_angle_atom_site_label_1
_geom_angle_atom_site_label_2
_geom_angle_atom_site_label_3
_geom_angle
F4 B4 B10 119.1(2)
F4 B4 B1 123.5(2)
B10 B4 B1 107.23(19)
F4 B4 B9 122.5(2)
B10 B4 B9 59.95(15)
B1 B4 B9 107.5(2)
F4 B4 B5 119.3(2)
B10 B4 B5 59.31(15)
B1 B4 B5 60.14(16)
B9 B4 B5 107.52(19)
F4 B4 B3 125.4(2)
B10 B4 B3 107.61(19)
B1 B4 B3 59.71(16)
B9 B4 B3 59.93(16)
B5 B4 B3 107.8(2)
F3 B3 B1 123.0(2)
F3 B3 B9 122.6(2)
B1 B3 B9 107.68(19)
F3 B3 B4 124.6(2)
B1 B3 B4 59.97(16)
B9 B3 B4 59.90(16)
F3 B3 B8 119.8(2)
B1 B3 B8 107.2(2)
B9 B3 B8 59.89(17)
B4 B3 B8 107.6(2)
F3 B3 B2 120.3(2)
B1 B3 B2 59.54(17)
B9 B3 B2 107.2(2)
B4 B3 B2 107.28(19)
B8 B3 B2 59.43(17)
F6 B6 B2 122.2(2)
F6 B6 B5 120.7(2)
B2 B6 B5 107.65(19)
F6 B6 B11 122.2(2)
B2 B6 B11 107.8(2)
B5 B6 B11 60.58(16)
F6 B6 B12 122.8(2)
B2 B6 B12 59.97(17)
B5 B6 B12 108.5(2)
B11 B6 B12 60.05(16)
F6 B6 B1 120.4(2)
B2 B6 B1 59.65(16)
B5 B6 B1 60.02(16)
B11 B6 B1 108.48(19)
B12 B6 B1 108.14(19)
F1 B1 B2 120.6(2)
F1 B1 B3 122.1(2)
B2 B1 B3 60.70(17)
F1 B1 B4 123.3(2)
B2 B1 B4 108.5(2)
B3 B1 B4 60.33(16)
F1 B1 B5 122.1(2)
B2 B1 B5 107.3(2)
B3 B1 B5 108.2(2)
B4 B1 B5 60.04(16)
F1 B1 B6 120.0(2)
B2 B1 B6 59.59(16)
B3 B1 B6 108.6(2)
B4 B1 B6 108.1(2)
B5 B1 B6 59.64(16)
F2 B2 B6 120.2(2)
F2 B2 B1 121.8(2)
B6 B2 B1 60.76(17)
F2 B2 B12 119.6(2)
B6 B2 B12 60.37(17)
B1 B2 B12 109.3(2)
F2 B2 B8 122.1(2)
B6 B2 B8 108.4(2)
B1 B2 B8 108.1(2)
B12 B2 B8 60.47(17)
F2 B2 B3 122.6(2)
B6 B2 B3 108.7(2)
B1 B2 B3 59.75(16)
B12 B2 B3 109.4(2)
B8 B2 B3 60.27(17)
F5 B5 B10 122.4(2)
F5 B5 B6 121.2(2)
B10 B5 B6 107.96(19)
F5 B5 B4 121.4(2)
B10 B5 B4 60.13(15)
B6 B5 B4 108.50(19)
F5 B5 B1 121.4(2)
B10 B5 B1 107.63(19)
B6 B5 B1 60.34(17)
B4 B5 B1 59.82(16)
F5 B5 B11 121.7(2)
B10 B5 B11 60.38(15)
B6 B5 B11 59.72(16)
B4 B5 B11 108.77(19)
B1 B5 B11 108.05(19)
F11 B11 B7 122.2(2)
F11 B11 B6 123.3(2)
B7 B11 B6 107.9(2)
F11 B11 B12 124.4(2)
B7 B11 B12 60.29(16)
B6 B11 B12 60.08(17)
F11 B11 B10 119.8(2)
B7 B11 B10 60.15(15)
B6 B11 B10 106.76(19)
B12 B11 B10 107.98(19)
F11 B11 B5 120.1(2)
B7 B11 B5 107.39(19)
B6 B11 B5 59.70(16)
B12 B11 B5 107.9(2)
B10 B11 B5 58.89(15)
F10 B10 B5 122.8(2)
F10 B10 B4 121.1(2)
B5 B10 B4 60.57(16)
F10 B10 B9 119.8(2)
B5 B10 B9 108.7(2)
B4 B10 B9 60.17(15)
F10 B10 B7 120.4(2)
B5 B10 B7 108.4(2)
B4 B10 B7 108.96(19)
B9 B10 B7 60.69(16)
F10 B10 B11 122.0(2)
B5 B10 B11 60.73(16)
B4 B10 B11 109.4(2)
B9 B10 B11 108.70(19)
B7 B10 B11 59.58(15)
F7 B7 B8 123.7(2)
F7 B7 B11 120.6(2)
B8 B7 B11 108.2(2)
F7 B7 B10 120.1(2)
B8 B7 B10 107.17(19)
B11 B7 B10 60.28(15)
F7 B7 B12 123.1(2)
B8 B7 B12 60.32(17)
B11 B7 B12 60.04(16)
B10 B7 B12 107.88(19)
F7 B7 B9 121.1(2)
B8 B7 B9 59.88(16)
B11 B7 B9 108.23(19)
B10 B7 B9 59.42(15)
B12 B7 B9 108.3(2)
F12 B12 B2 119.2(2)
F12 B12 B11 125.6(2)
B2 B12 B11 107.4(2)
F12 B12 B6 123.0(2)
B2 B12 B6 59.66(17)
B11 B12 B6 59.87(16)
F12 B12 B7 123.4(2)
B2 B12 B7 107.1(2)
B11 B12 B7 59.67(16)
B6 B12 B7 107.22(19)
F12 B12 B8 119.4(2)
B2 B12 B8 59.78(17)
B11 B12 B8 107.2(2)
B6 B12 B8 107.26(19)
B7 B12 B8 59.47(17)
F8 B8 B7 122.3(2)
F8 B8 B2 120.9(2)
B7 B8 B2 107.7(2)
F8 B8 B9 122.5(2)
B7 B8 B9 60.81(17)
B2 B8 B9 107.8(2)
F8 B8 B12 120.7(2)
B7 B8 B12 60.21(17)
B2 B8 B12 59.75(17)
B9 B8 B12 108.99(19)
F8 B8 B3 121.0(2)
B7 B8 B3 108.70(19)
B2 B8 B3 60.30(17)
B9 B8 B3 59.78(16)
B12 B8 B3 108.8(2)
F9 B9 B10 121.0(2)
F9 B9 B4 121.3(2)
B10 B9 B4 59.88(15)
F9 B9 B3 122.6(2)
B10 B9 B3 107.8(2)
B4 B9 B3 60.18(16)
F9 B9 B8 122.9(2)
B10 B9 B8 107.09(19)
B4 B9 B8 108.1(2)
B3 B9 B8 60.33(17)
F9 B9 B7 121.4(2)
B10 B9 B7 59.89(15)
B4 B9 B7 108.09(18)
B3 B9 B7 107.9(2)
B8 B9 B7 59.31(16)
C1 N3 C2 106.8(2)
C1 N3 N4 128.2(2)
C2 N3 N4 125.0(2)
C4 N5 N6 111.9(2)
C4 N5 C8 130.0(2)
N6 N5 C8 118.1(2)
C1 N1 N2 111.8(2)
C1 N1 C5 128.4(2)
N2 N1 C5 119.5(2)
C4 N7 C3 106.9(2)
C4 N7 N8 123.3(2)
C3 N7 N8 129.8(2)
C3 N6 N5 103.9(2)
C2 N2 N1 103.8(2)
N1 C1 N3 106.5(2)
C7 C6 C5 179.1(3)
N2 C2 N3 111.1(2)
N6 C3 N7 111.1(2)
N5 C4 N7 106.2(2)
C6 C7 C8 179.0(3)
C7 C8 N5 111.1(2)
C6 C5 N1 110.5(2)

loop_
_geom_bond_atom_site_label_1
_geom_bond_atom_site_label_2
_geom_bond_distance
B4 F4 1.377(3)
B4 B10 1.789(4)
B4 B1 1.793(4)
B4 B9 1.794(4)
B4 B5 1.797(4)
B4 B3 1.799(4)
B3 F3 1.378(3)
B3 B1 1.788(4)
B3 B9 1.795(4)
B3 B8 1.804(4)
B3 B2 1.805(4)
B6 F6 1.377(3)
B6 B2 1.783(4)
B6 B5 1.791(4)
B6 B11 1.792(4)
B6 B12 1.796(4)
B6 B1 1.804(4)
B1 F1 1.386(3)
B1 B2 1.784(4)
B1 B5 1.798(4)
B2 F2 1.382(4)
B2 B12 1.789(4)
B2 B8 1.789(5)
B5 F5 1.379(3)
B5 B10 1.774(4)
B5 B11 1.807(4)
B11 F11 1.380(3)
B11 B7 1.788(4)
B11 B12 1.795(4)
B11 B10 1.801(4)
B10 F10 1.389(3)
B10 B9 1.790(4)
B10 B7 1.799(4)
B7 F7 1.383(3)
B7 B8 1.786(4)
B7 B12 1.800(4)
B7 B9 1.813(4)
B12 F12 1.372(3)
B12 B8 1.802(4)
B8 F8 1.378(3)
B8 B9 1.796(4)
B9 F9 1.376(3)
N3 C1 1.333(3)
N3 C2 1.354(3)
N3 N4 1.403(3)
N5 C4 1.312(3)
N5 N6 1.364(3)
N5 C8 1.467(3)
N1 C1 1.299(3)
N1 N2 1.364(3)
N1 C5 1.477(3)
N7 C4 1.337(3)
N7 C3 1.359(4)
N7 N8 1.411(4)
N6 C3 1.301(4)
N2 C2 1.294(3)
C6 C7 1.182(4)
C6 C5 1.453(4)
C7 C8 1.455(4)
